data_7203173
loop_
_publ_author_name
'Covelo, Berta'
'Carballo, Rosa'
'V\'azquez-L\'opez, Ezequiel M.'
'Garc\'ia-Mart\'inez, Emilia'
'Casti\~neiras, Alfonso'
'Balboa, Susana'
'Nicl\'os, Juan'

_publ_section_title
;
 Supramolecular architectures of neutral and cationic complexes of
 transition metals with lactate and 1,10-phenanthroline
;
_journal_issue 2
_journal_name_full CrystEngComm
_journal_page_first 167
_journal_paper_doi 10.1039/b515539h
_journal_volume 8
_journal_year 2006
_chemical_formula_sum 'C15 H17 Cl Co N2 O5'
_chemical_formula_weight 399.69
_chemical_name_systematic
;
?
;
_space_group_IT_number 14
_symmetry_cell_setting monoclinic
_symmetry_space_group_name_Hall '-P 2ybc'
_symmetry_space_group_name_H-M 'P 1 21/c 1'
_atom_sites_solution_hydrogens geom
_atom_sites_solution_primary direct
_atom_sites_solution_secondary difmap
_audit_creation_method SHELXL-97
_cell_angle_alpha 90.00
_cell_angle_beta 93.724(2)
_cell_angle_gamma 90.00
_cell_formula_units_Z 4
_cell_length_a 7.8296(7)
_cell_length_b 9.5624(8)
_cell_length_c 22.1549(18)
_cell_measurement_temperature 293(2)
_cell_volume 1655.2(2)
_computing_cell_refinement 'Bruker SMART'
_computing_data_collection 'Bruker SMART'
_computing_data_reduction 'Bruker SHELXTL'
_computing_molecular_graphics 'Bruker SHELXTL'
_computing_publication_material 'Bruker SHELXTL'
_computing_structure_refinement 'SHELXL-97 (Sheldrick, 1997)'
_computing_structure_solution 'SHELXS-97 (Sheldrick, 1990)'
_diffrn_ambient_temperature 293(2)
_diffrn_measured_fraction_theta_full 0.955
_diffrn_measured_fraction_theta_max 0.955
_diffrn_measurement_device_type 'CCD area detector'
_diffrn_measurement_method 'phi and omega scans'
_diffrn_radiation_monochromator graphite
_diffrn_radiation_source 'fine-focus sealed tube'
_diffrn_radiation_type MoK\a
_diffrn_radiation_wavelength 0.71073
_diffrn_reflns_av_R_equivalents 0.0630
_diffrn_reflns_av_sigmaI/netI 0.1389
_diffrn_reflns_limit_h_max 9
_diffrn_reflns_limit_h_min -10
_diffrn_reflns_limit_k_max 12
_diffrn_reflns_limit_k_min -11
_diffrn_reflns_limit_l_max 28
_diffrn_reflns_limit_l_min -28
_diffrn_reflns_number 9565
_diffrn_reflns_theta_full 28.01
_diffrn_reflns_theta_max 28.01
_diffrn_reflns_theta_min 1.84
_exptl_absorpt_coefficient_mu 1.226
_exptl_absorpt_correction_T_max 0.929
_exptl_absorpt_correction_T_min 0.851
_exptl_absorpt_correction_type multi-scan
_exptl_crystal_colour orange
_exptl_crystal_density_diffrn 1.604
_exptl_crystal_density_method 'not measured'
_exptl_crystal_description prism
_exptl_crystal_F_000 820
_exptl_crystal_size_max .15
_exptl_crystal_size_mid .11
_exptl_crystal_size_min .06
_refine_diff_density_max 0.577
_refine_diff_density_min -0.365
_refine_diff_density_rms 0.071
_refine_ls_extinction_method none
_refine_ls_goodness_of_fit_ref 0.838
_refine_ls_hydrogen_treatment mixed
_refine_ls_matrix_type full
_refine_ls_number_parameters 236
_refine_ls_number_reflns 3825
_refine_ls_number_restraints 0
_refine_ls_restrained_S_all 0.838
_refine_ls_R_factor_all 0.1240
_refine_ls_R_factor_gt 0.0469
_refine_ls_shift/su_max 0.000
_refine_ls_shift/su_mean 0.000
_refine_ls_structure_factor_coef Fsqd
_refine_ls_weighting_details 'calc w=1/[\s^2^(Fo^2^)+(0.0179P)^2^+0.0000P] where P=(Fo^2^+2Fc^2^)/3'
_refine_ls_weighting_scheme calc
_refine_ls_wR_factor_gt 0.0643
_refine_ls_wR_factor_ref 0.0768
_reflns_number_gt 1998
_reflns_number_total 3825
_reflns_threshold_expression >2sigma(I)
_cod_data_source_file b515539h.txt
_cod_data_source_block colphencl
_cod_depositor_comments
;
The following automatic conversions were performed:
'_symmetry_cell_setting' value 'Monoclinic' changed to 'monoclinic'
according to '/home/saulius/struct/CIF-dictionaries/cif_core.dic'
dictionary named 'cif_core.dic' version 2.4.1 from
2010-06-29.

'_exptl_absorpt_correction_type' value 'MULTI-SCAN' changed
to 'multi-scan' according to
'/home/saulius/struct/CIF-dictionaries/cif_core.dic' dictionary named
'cif_core.dic' version 2.4.1 from 2010-06-29.

Automatic conversion script
Id: cif_fix_enum 1527 2010-12-29 10:47:43Z saulius 
;
_cod_original_sg_symbol_H-M P21/c
_cod_database_code 7203173

loop_
_symmetry_equiv_pos_as_xyz
'x, y, z'
'-x, y+1/2, -z+1/2'
'-x, -y, -z'
'x, -y-1/2, z-1/2'

loop_
_atom_site_label
_atom_site_type_symbol
_atom_site_fract_x
_atom_site_fract_y
_atom_site_fract_z
_atom_site_U_iso_or_equiv
_atom_site_adp_type
_atom_site_occupancy
_atom_site_symmetry_multiplicity
_atom_site_calc_flag
_atom_site_refinement_flags
_atom_site_disorder_assembly
_atom_site_disorder_group
Co Co 0.34920(6) 0.12105(4) 0.18947(2) 0.02554(14) Uani 1 1 d . . .
O1 O 0.6054(4) 0.1572(3) 0.18189(15) 0.0444(9) Uani 1 1 d . . .
H1A H 0.644(6) 0.215(4) 0.164(2) 0.067 Uiso 1 1 d . . .
H2B H 0.358(5) -0.015(4) 0.2931(16) 0.048(14) Uiso 1 1 d . . .
H1B H 0.672(5) 0.100(4) 0.1864(17) 0.042(15) Uiso 1 1 d . . .
O2 O 0.4231(4) 0.0059(3) 0.26540(14) 0.0468(8) Uani 1 1 d . . .
H2A H 0.505(5) -0.044(4) 0.2671(19) 0.070 Uiso 1 1 d . . .
O11 O 0.3256(3) 0.3081(2) 0.23673(10) 0.0300(6) Uani 1 1 d . . .
O13 O 0.0976(4) 0.1184(3) 0.21698(12) 0.0382(7) Uani 1 1 d . . .
O12 O 0.1663(3) 0.4403(2) 0.29314(11) 0.0380(7) Uani 1 1 d . . .
C11 C 0.1895(5) 0.3335(3) 0.26157(16) 0.0300(9) Uani 1 1 d . . .
C12 C 0.0396(5) 0.2328(4) 0.2517(2) 0.0507(12) Uani 1 1 d . . .
H12 H -0.0470 0.2817 0.2256 0.061 Uiso 1 1 calc R . .
C13 C -0.0418(6) 0.1956(4) 0.30558(19) 0.0730(15) Uani 1 1 d . . .
H13A H -0.1423 0.1411 0.2950 0.110 Uiso 1 1 calc R . .
H13B H -0.0736 0.2789 0.3262 0.110 Uiso 1 1 calc R . .
H13C H 0.0359 0.1417 0.3316 0.110 Uiso 1 1 calc R . .
N1 N 0.3559(4) -0.0527(3) 0.12812(13) 0.0279(7) Uani 1 1 d . . .
N2 N 0.2658(4) 0.2146(3) 0.10593(12) 0.0307(8) Uani 1 1 d . . .
C101 C 0.4126(5) -0.1813(4) 0.13792(17) 0.0361(10) Uani 1 1 d . . .
H101 H 0.4484 -0.2061 0.1773 0.043 Uiso 1 1 calc R . .
C102 C 0.4219(5) -0.2821(4) 0.09276(19) 0.0448(11) Uani 1 1 d . . .
H102 H 0.4649 -0.3707 0.1019 0.054 Uiso 1 1 calc R . .
C103 C 0.3664(5) -0.2483(4) 0.03444(19) 0.0472(11) Uani 1 1 d . . .
H103 H 0.3700 -0.3142 0.0037 0.057 Uiso 1 1 calc R . .
C104 C 0.3044(5) -0.1132(4) 0.02195(16) 0.0384(9) Uani 1 1 d . . .
C105 C 0.3060(4) -0.0176(3) 0.07023(16) 0.0283(9) Uani 1 1 d . . .
C106 C 0.2561(4) 0.1246(4) 0.05802(15) 0.0297(8) Uani 1 1 d . . .
C107 C 0.2048(5) 0.1661(4) -0.00110(17) 0.0388(10) Uani 1 1 d . . .
C108 C 0.1654(5) 0.3082(4) -0.01017(18) 0.0496(12) Uani 1 1 d . . .
H108 H 0.1329 0.3412 -0.0487 0.060 Uiso 1 1 calc R . .
C109 C 0.1750(5) 0.3972(4) 0.03781(19) 0.0535(12) Uani 1 1 d . . .
H109 H 0.1495 0.4915 0.0322 0.064 Uiso 1 1 calc R . .
C110 C 0.2234(5) 0.3466(4) 0.09528(18) 0.0430(11) Uani 1 1 d . . .
H110 H 0.2260 0.4085 0.1277 0.052 Uiso 1 1 calc R . .
C111 C 0.2462(6) -0.0684(5) -0.03727(18) 0.0583(13) Uani 1 1 d . . .
H111 H 0.2407 -0.1327 -0.0688 0.070 Uiso 1 1 calc R . .
C112 C 0.1993(6) 0.0649(5) -0.04845(18) 0.0557(13) Uani 1 1 d . . .
H112 H 0.1627 0.0914 -0.0876 0.067 Uiso 1 1 calc R . .
Cl Cl 0.74332(15) 0.41499(9) 0.11937(4) 0.0503(3) Uani 1 1 d . . .
H13 H 0.028(5) 0.067(4) 0.2155(17) 0.042(14) Uiso 1 1 d . . .

loop_
_atom_site_aniso_label
_atom_site_aniso_U_11
_atom_site_aniso_U_22
_atom_site_aniso_U_33
_atom_site_aniso_U_23
_atom_site_aniso_U_13
_atom_site_aniso_U_12
Co 0.0311(3) 0.0212(2) 0.0244(3) -0.0007(2) 0.0023(2) 0.0006(2)
O1 0.036(2) 0.034(2) 0.064(2) 0.0138(15) 0.0107(16) 0.0043(15)
O2 0.053(2) 0.0517(19) 0.0374(18) 0.0190(15) 0.0184(17) 0.0235(15)
O11 0.0278(16) 0.0267(13) 0.0358(15) -0.0070(11) 0.0045(12) -0.0028(11)
O13 0.0355(18) 0.0282(15) 0.0523(18) -0.0130(15) 0.0142(14) -0.0111(15)
O12 0.0382(18) 0.0276(14) 0.0487(18) -0.0123(12) 0.0072(14) 0.0023(12)
C11 0.034(3) 0.024(2) 0.031(2) -0.0025(17) 0.0009(19) 0.0026(17)
C12 0.052(3) 0.038(3) 0.065(3) -0.023(2) 0.026(2) -0.013(2)
C13 0.092(4) 0.070(3) 0.062(3) -0.030(3) 0.040(3) -0.034(3)
N1 0.034(2) 0.0232(16) 0.0268(18) 0.0018(14) 0.0006(15) -0.0016(13)
N2 0.039(2) 0.0236(17) 0.0292(18) -0.0001(14) 0.0028(15) 0.0035(14)
C101 0.042(3) 0.032(2) 0.035(2) -0.0045(19) 0.001(2) 0.0006(19)
C102 0.056(3) 0.026(2) 0.053(3) -0.010(2) 0.004(2) 0.0061(19)
C103 0.058(3) 0.036(2) 0.048(3) -0.019(2) 0.009(2) -0.004(2)
C104 0.049(3) 0.034(2) 0.032(2) -0.005(2) 0.0077(19) -0.003(2)
C105 0.031(2) 0.027(2) 0.027(2) -0.0025(17) 0.0027(18) -0.0009(17)
C106 0.033(2) 0.035(2) 0.022(2) 0.0014(19) 0.0061(16) -0.0020(19)
C107 0.044(3) 0.046(3) 0.028(2) 0.0057(19) 0.0038(19) 0.0028(19)
C108 0.063(3) 0.053(3) 0.032(2) 0.012(2) -0.006(2) 0.005(2)
C109 0.072(3) 0.037(3) 0.051(3) 0.019(2) -0.006(2) 0.003(2)
C110 0.058(3) 0.028(2) 0.043(3) 0.0017(19) 0.000(2) 0.0048(19)
C111 0.091(4) 0.058(3) 0.027(3) -0.011(2) 0.006(2) -0.001(3)
C112 0.078(4) 0.066(3) 0.022(2) -0.003(2) -0.002(2) 0.001(3)
Cl 0.0800(9) 0.0344(6) 0.0386(6) -0.0005(5) 0.0200(6) -0.0055(5)

loop_
_atom_type_symbol
_atom_type_description
_atom_type_scat_dispersion_real
_atom_type_scat_dispersion_imag
_atom_type_scat_source
C C 0.0033 0.0016 'International Tables Vol C Tables 4.2.6.8 and 6.1.1.4'
H H 0.0000 0.0000 'International Tables Vol C Tables 4.2.6.8 and 6.1.1.4'
N N 0.0061 0.0033 'International Tables Vol C Tables 4.2.6.8 and 6.1.1.4'
O O 0.0106 0.0060 'International Tables Vol C Tables 4.2.6.8 and 6.1.1.4'
Co Co 0.3494 0.9721 'International Tables Vol C Tables 4.2.6.8 and 6.1.1.4'
Cl Cl 0.1484 0.1585 'International Tables Vol C Tables 4.2.6.8 and 6.1.1.4'

loop_
_geom_angle_atom_site_label_1
_geom_angle_atom_site_label_2
_geom_angle_atom_site_label_3
_geom_angle
_geom_angle_site_symmetry_1
_geom_angle_site_symmetry_3
_geom_angle_publ_flag
O1 Co O2 86.14(13) . . ?
O1 Co O11 90.90(11) . . ?
O2 Co O11 94.46(11) . . ?
O1 Co O13 164.99(12) . . ?
O2 Co O13 88.60(12) . . ?
O11 Co O13 75.49(10) . . ?
O1 Co N2 96.01(12) . . ?
O2 Co N2 172.67(12) . . ?
O11 Co N2 92.52(10) . . ?
O13 Co N2 90.98(11) . . ?
O1 Co N1 90.81(12) . . ?
O2 Co N1 94.93(12) . . ?
O11 Co N1 170.54(10) . . ?
O13 Co N1 103.66(11) . . ?
N2 Co N1 78.05(11) . . ?
C11 O11 Co 119.4(2) . . ?
C12 O13 Co 118.9(2) . . ?
O11 C11 O12 123.9(3) . . ?
O11 C11 C12 118.9(3) . . ?
O12 C11 C12 117.1(4) . . ?
O13 C12 C13 115.6(3) . . ?
O13 C12 C11 107.0(3) . . ?
C13 C12 C11 114.7(4) . . ?
C101 N1 C105 117.3(3) . . ?
C101 N1 Co 129.6(2) . . ?
C105 N1 Co 112.9(2) . . ?
C110 N2 C106 117.6(3) . . ?
C110 N2 Co 128.2(3) . . ?
C106 N2 Co 114.3(2) . . ?
N1 C101 C102 123.9(4) . . ?
C103 C102 C101 118.9(4) . . ?
C102 C103 C104 119.1(4) . . ?
C103 C104 C105 117.6(3) . . ?
C103 C104 C111 123.0(4) . . ?
C105 C104 C111 119.4(3) . . ?
N1 C105 C104 123.1(3) . . ?
N1 C105 C106 118.0(3) . . ?
C104 C105 C106 118.9(3) . . ?
N2 C106 C107 123.0(3) . . ?
N2 C106 C105 116.8(3) . . ?
C107 C106 C105 120.2(3) . . ?
C106 C107 C108 117.1(4) . . ?
C106 C107 C112 119.2(3) . . ?
C108 C107 C112 123.7(4) . . ?
C109 C108 C107 119.5(4) . . ?
C108 C109 C110 119.7(4) . . ?
N2 C110 C109 123.0(4) . . ?
C112 C111 C104 121.4(4) . . ?
C111 C112 C107 120.8(4) . . ?

loop_
_geom_bond_atom_site_label_1
_geom_bond_atom_site_label_2
_geom_bond_distance
_geom_bond_site_symmetry_2
_geom_bond_publ_flag
Co O1 2.053(3) . ?
Co O2 2.062(3) . ?
Co O11 2.087(2) . ?
Co O13 2.100(3) . ?
Co N2 2.120(3) . ?
Co N1 2.150(3) . ?
O11 C11 1.254(4) . ?
O13 C12 1.428(4) . ?
O12 C11 1.258(4) . ?
C11 C12 1.522(5) . ?
C12 C13 1.435(5) . ?
N1 C101 1.320(4) . ?
N1 C105 1.358(4) . ?
N2 C110 1.323(4) . ?
N2 C106 1.365(4) . ?
C101 C102 1.395(5) . ?
C102 C103 1.375(5) . ?
C103 C104 1.402(5) . ?
C104 C105 1.406(4) . ?
C104 C111 1.426(5) . ?
C105 C106 1.435(4) . ?
C106 C107 1.402(4) . ?
C107 C108 1.405(5) . ?
C107 C112 1.426(5) . ?
C108 C109 1.360(5) . ?
C109 C110 1.391(5) . ?
C111 C112 1.345(5) . ?

loop_
_geom_hbond_atom_site_label_D
_geom_hbond_atom_site_label_H
_geom_hbond_atom_site_label_A
_geom_hbond_distance_DH
_geom_hbond_distance_HA
_geom_hbond_distance_DA
_geom_hbond_angle_DHA
_geom_hbond_site_symmetry_A
O13 H13 O12 0.74(3) 1.94(3) 2.675(3) 176(4) 2_545
O2 H2A O11 0.80(4) 1.95(4) 2.732(3) 169(4) 2_645
O1 H1B O12 0.76(3) 2.02(3) 2.770(4) 173(4) 2_645
O2 H2B Cl 0.85(4) 2.24(4) 3.066(3) 164(3) 2_645
O1 H1A Cl 0.75(4) 2.32(4) 3.059(3) 171(5) .
C101 H101 O11 0.93 2.52 3.345(4) 148.3 2_645
